data_7160589
loop_
_publ_author_name
'Yamazaki, Ken'
'Akimoto, Shuta'
'Miura, Tomoya'

_publ_section_title
;
 Harnessing the reactivity of captodative radicals: photocatalytic
 &#x3b1;-pyridination of glycyl derivatives through reversible radical
 coupling.
;
_journal_issue 43
_journal_name_full 'Organic &amp; biomolecular chemistry'
_journal_page_first 9936
_journal_page_last 9941
_journal_paper_doi 10.1039/d5ob00675a
_journal_volume 23
_journal_year 2025
_chemical_formula_moiety 'C16 H18 N2 O3'
_chemical_formula_sum 'C16 H18 N2 O3'
_chemical_formula_weight 286.32
_space_group_crystal_system triclinic
_space_group_IT_number 2
_space_group_name_Hall '-P 1'
_space_group_name_H-M_alt 'P -1'
_atom_sites_solution_hydrogens geom
_atom_sites_solution_primary iterative
_audit_creation_date 2024-09-24
_audit_creation_method
;
Olex2 1.5
(compiled 2024.02.16 svn.r378c4104 for OlexSys, GUI svn.r6928)
;
_audit_update_record
;
2024-10-03 deposited with the CCDC.	2025-06-09 downloaded from the CCDC.
;
_cell_angle_alpha 84.851(4)
_cell_angle_beta 69.482(5)
_cell_angle_gamma 67.945(5)
_cell_formula_units_Z 2
_cell_length_a 8.1083(5)
_cell_length_b 9.6805(5)
_cell_length_c 10.8014(5)
_cell_measurement_reflns_used 4656
_cell_measurement_temperature 173.15
_cell_measurement_theta_max 29.5670
_cell_measurement_theta_min 4.0240
_cell_volume 735.08(8)
_computing_cell_refinement
;
CrystalClear-SM Expert 2.0 r7 (Rigaku, 2011)
;
_computing_data_collection
;
CrystalClear-SM Expert 2.0 r7 (Rigaku, 2011)
;
_computing_data_reduction
;
CrystalClear-SM Expert 2.0 r7 (Rigaku, 2011)
;
_computing_molecular_graphics 'Olex2 1.5 (Dolomanov et al., 2009)'
_computing_publication_material 'Olex2 1.5 (Dolomanov et al., 2009)'
_computing_structure_refinement 'SHELXL 2019/3 (Sheldrick, 2015)'
_computing_structure_solution 'olex2.solve 1.5 (Bourhis et al., 2015)'
_diffrn_ambient_temperature 173.15
_diffrn_detector CCD
_diffrn_detector_area_resol_mean 28.5714
_diffrn_detector_type 'Rigaku Saturn724+'
_diffrn_measured_fraction_theta_full 0.995
_diffrn_measured_fraction_theta_max 0.844
_diffrn_measurement_device 'AFC12 (Right): Kappa 3 circle'
_diffrn_measurement_device_type 'XtaLAB AFC11 (RCD3): quarter-chi single'
_diffrn_measurement_method 'profile data from \w-scans'
_diffrn_measurement_specimen_support 'Mitegen 50um'
_diffrn_radiation_collimation 0.3
_diffrn_radiation_monochromator Confocal
_diffrn_radiation_probe x-ray
_diffrn_radiation_type MoK\a
_diffrn_radiation_wavelength 0.71073
_diffrn_reflns_av_R_equivalents 0.0220
_diffrn_reflns_av_unetI/netI 0.0271
_diffrn_reflns_Laue_measured_fraction_full 0.995
_diffrn_reflns_Laue_measured_fraction_max 0.844
_diffrn_reflns_limit_h_max 11
_diffrn_reflns_limit_h_min -11
_diffrn_reflns_limit_k_max 12
_diffrn_reflns_limit_k_min -13
_diffrn_reflns_limit_l_max 14
_diffrn_reflns_limit_l_min -14
_diffrn_reflns_number 9424
_diffrn_reflns_point_group_measured_fraction_full 0.995
_diffrn_reflns_point_group_measured_fraction_max 0.844
_diffrn_reflns_theta_full 25.242
_diffrn_reflns_theta_max 29.658
_diffrn_reflns_theta_min 4.033
_diffrn_source 'Rotating Anode'
_diffrn_source_current 24.0
_diffrn_source_power 1.2
_diffrn_source_target Mo
_diffrn_source_type 'Rotating Anode'
_diffrn_source_voltage 50.0
_exptl_absorpt_coefficient_mu 0.090
_exptl_crystal_colour clear
_exptl_crystal_colour_lustre clear
_exptl_crystal_density_diffrn 1.294
_exptl_crystal_description block
_exptl_crystal_F_000 304
_exptl_crystal_size_max 0.82
_exptl_crystal_size_mid 0.39
_exptl_crystal_size_min 0.28
_refine_diff_density_max 0.300
_refine_diff_density_min -0.180
_refine_diff_density_rms 0.040
_refine_ls_extinction_method none
_refine_ls_goodness_of_fit_ref 1.065
_refine_ls_hydrogen_treatment constr
_refine_ls_matrix_type full
_refine_ls_number_parameters 192
_refine_ls_number_reflns 3513
_refine_ls_number_restraints 0
_refine_ls_restrained_S_all 1.065
_refine_ls_R_factor_all 0.0455
_refine_ls_R_factor_gt 0.0382
_refine_ls_shift/su_max 0.000
_refine_ls_shift/su_mean 0.000
_refine_ls_structure_factor_coef Fsqd
_refine_ls_weighting_details 'w=1/[\s^2^(Fo^2^)+(0.0474P)^2^+0.1979P] where P=(Fo^2^+2Fc^2^)/3'
_refine_ls_weighting_scheme calc
_refine_ls_wR_factor_gt 0.0986
_refine_ls_wR_factor_ref 0.1028
_reflns_Friedel_coverage 0.000
_reflns_number_gt 2982
_reflns_number_total 3513
_reflns_threshold_expression 'I > 2\s(I)'
_cod_data_source_file d5ob00675a2.cif
_cod_data_source_block ov_akimoto-byproduct_autored
_cod_depositor_comments 'Adding full bibliography for 7160589--7160590.cif.'
_cod_database_code 7160589
_shelx_shelxl_version_number 2019/3
_shelx_space_group_comment
;
The symmetry employed for this shelxl refinement is uniquely defined
by the following loop, which should always be used as a source of
symmetry information in preference to the above space-group names.
They are only intended as comments.
;
_shelx_estimated_absorpt_t_max 0.975
_shelx_estimated_absorpt_t_min 0.930
_olex2_refinement_description
;
1. Fixed Uiso
 At 1.2 times of:
  All C(H) groups, All C(H,H) groups
 At 1.5 times of:
  All C(H,H,H) groups
2.a Secondary CH2 refined with riding coordinates:
 C8(H8A,H8B), C11(H11A,H11B)
2.b Aromatic/amide H refined with riding coordinates:
 C18(H18), C20(H20), C6(H6), C5(H5), C17(H17), C3(H3), C2(H2), C21(H21)
2.c Idealised Me refined as rotating group:
 C15(H15A,H15B,H15C), C12(H12A,H12B,H12C)
;
_olex2_submission_special_instructions 'No special instructions were received'

loop_
_space_group_symop_operation_xyz
'x, y, z'
'-x, -y, -z'

loop_
_atom_site_label
_atom_site_type_symbol
_atom_site_fract_x
_atom_site_fract_y
_atom_site_fract_z
_atom_site_U_iso_or_equiv
_atom_site_adp_type
_atom_site_occupancy
_atom_site_site_symmetry_order
_atom_site_calc_flag
_atom_site_refinement_flags_posn
_atom_site_refinement_flags_adp
_atom_site_refinement_flags_occupancy
_atom_site_disorder_assembly
_atom_site_disorder_group
O10 O -0.05726(11) 0.29223(8) 1.02230(7) 0.02003(18) Uani 1 1 d . . . . .
O13 O 0.19047(11) 0.12082(8) 0.87213(8) 0.02278(18) Uani 1 1 d . . . . .
O14 O 0.30268(12) 0.25076(9) 0.20624(8) 0.0267(2) Uani 1 1 d . . . . .
N7 N 0.27588(12) 0.34825(10) 0.71636(9) 0.0180(2) Uani 1 1 d . . . . .
N16 N 0.77969(14) 0.24427(12) 0.80021(11) 0.0279(2) Uani 1 1 d . . . . .
C19 C 0.43993(15) 0.31368(11) 0.74395(10) 0.0178(2) Uani 1 1 d . . . . .
C4 C 0.29601(15) 0.26544(12) 0.33294(10) 0.0203(2) Uani 1 1 d . . . . .
C9 C 0.08510(14) 0.24769(12) 0.90596(10) 0.0176(2) Uani 1 1 d . . . . .
C8 C 0.09617(14) 0.38193(12) 0.82369(10) 0.0179(2) Uani 1 1 d . . . . .
H8A H -0.007565 0.416613 0.786638 0.021 Uiso 1 1 calc R U . . .
H8B H 0.077684 0.464058 0.881620 0.021 Uiso 1 1 calc R U . . .
C18 C 0.62029(15) 0.25271(12) 0.64604(11) 0.0205(2) Uani 1 1 d . . . . .
H18 H 0.631984 0.233729 0.557977 0.025 Uiso 1 1 calc R U . . .
C20 C 0.43748(16) 0.33890(13) 0.87101(11) 0.0216(2) Uani 1 1 d . . . . .
H20 H 0.320482 0.379716 0.941555 0.026 Uiso 1 1 calc R U . . .
C1 C 0.28293(14) 0.31810(12) 0.58626(10) 0.0179(2) Uani 1 1 d . . . . .
C6 C 0.29883(16) 0.17964(12) 0.54845(11) 0.0225(2) Uani 1 1 d . . . . .
H6 H 0.305070 0.102344 0.609405 0.027 Uiso 1 1 calc R U . . .
C5 C 0.30581(17) 0.15219(13) 0.42169(11) 0.0233(2) Uani 1 1 d . . . . .
H5 H 0.317190 0.056651 0.396339 0.028 Uiso 1 1 calc R U . . .
C17 C 0.78009(16) 0.22079(13) 0.67946(12) 0.0249(2) Uani 1 1 d . . . . .
H17 H 0.899719 0.178890 0.611560 0.030 Uiso 1 1 calc R U . . .
C3 C 0.27835(18) 0.40539(13) 0.37119(11) 0.0264(3) Uani 1 1 d . . . . .
H3 H 0.270535 0.483296 0.310838 0.032 Uiso 1 1 calc R U . . .
C15 C 0.34646(18) 0.10363(14) 0.15834(12) 0.0277(3) Uani 1 1 d . . . . .
H15A H 0.353227 0.106208 0.065821 0.042 Uiso 1 1 calc R U . . .
H15B H 0.247422 0.066678 0.211891 0.042 Uiso 1 1 calc R U . . .
H15C H 0.468721 0.037214 0.164491 0.042 Uiso 1 1 calc R U . . .
C11 C -0.09915(16) 0.17491(13) 1.10699(11) 0.0238(2) Uani 1 1 d . . . . .
H11A H 0.018900 0.087510 1.097174 0.029 Uiso 1 1 calc R U . . .
H11B H -0.186265 0.142612 1.082355 0.029 Uiso 1 1 calc R U . . .
C2 C 0.27218(17) 0.43110(13) 0.49709(11) 0.0244(2) Uani 1 1 d . . . . .
H2 H 0.260508 0.526643 0.522657 0.029 Uiso 1 1 calc R U . . .
C21 C 0.60685(17) 0.30375(14) 0.89217(12) 0.0260(3) Uani 1 1 d . . . . .
H21 H 0.600505 0.323207 0.978708 0.031 Uiso 1 1 calc R U . . .
C12 C -0.1902(2) 0.23837(16) 1.24769(13) 0.0382(3) Uani 1 1 d . . . . .
H12A H -0.303707 0.327354 1.255270 0.057 Uiso 1 1 calc R U . . .
H12B H -0.100424 0.265410 1.272322 0.057 Uiso 1 1 calc R U . . .
H12C H -0.225612 0.163582 1.306950 0.057 Uiso 1 1 calc R U . . .

loop_
_atom_site_aniso_label
_atom_site_aniso_U_11
_atom_site_aniso_U_22
_atom_site_aniso_U_33
_atom_site_aniso_U_23
_atom_site_aniso_U_13
_atom_site_aniso_U_12
O10 0.0224(4) 0.0205(4) 0.0158(4) 0.0002(3) -0.0028(3) -0.0097(3)
O13 0.0221(4) 0.0198(4) 0.0231(4) 0.0004(3) -0.0049(3) -0.0067(3)
O14 0.0381(5) 0.0260(4) 0.0172(4) 0.0002(3) -0.0128(3) -0.0101(4)
N7 0.0179(4) 0.0235(5) 0.0142(4) 0.0003(3) -0.0051(3) -0.0096(4)
N16 0.0244(5) 0.0327(6) 0.0320(6) 0.0049(4) -0.0134(4) -0.0138(4)
C19 0.0210(5) 0.0173(5) 0.0185(5) 0.0035(4) -0.0073(4) -0.0108(4)
C4 0.0208(5) 0.0246(6) 0.0153(5) 0.0002(4) -0.0069(4) -0.0076(4)
C9 0.0170(5) 0.0222(5) 0.0162(5) 0.0000(4) -0.0062(4) -0.0095(4)
C8 0.0178(5) 0.0197(5) 0.0159(5) 0.0002(4) -0.0047(4) -0.0075(4)
C18 0.0219(5) 0.0222(5) 0.0185(5) 0.0015(4) -0.0048(4) -0.0114(4)
C20 0.0229(5) 0.0260(6) 0.0184(5) 0.0017(4) -0.0071(4) -0.0119(4)
C1 0.0176(5) 0.0231(5) 0.0144(5) 0.0000(4) -0.0054(4) -0.0089(4)
C6 0.0306(6) 0.0215(5) 0.0194(5) 0.0053(4) -0.0109(5) -0.0128(5)
C5 0.0315(6) 0.0214(5) 0.0206(5) 0.0000(4) -0.0097(5) -0.0127(5)
C17 0.0205(5) 0.0256(6) 0.0285(6) 0.0021(5) -0.0059(5) -0.0107(5)
C3 0.0389(7) 0.0214(6) 0.0206(6) 0.0054(4) -0.0136(5) -0.0109(5)
C15 0.0341(6) 0.0273(6) 0.0203(6) -0.0044(5) -0.0120(5) -0.0060(5)
C11 0.0276(6) 0.0243(6) 0.0213(6) 0.0051(4) -0.0059(5) -0.0145(5)
C2 0.0341(6) 0.0204(5) 0.0210(5) 0.0013(4) -0.0104(5) -0.0118(5)
C21 0.0291(6) 0.0331(6) 0.0230(6) 0.0038(5) -0.0129(5) -0.0161(5)
C12 0.0446(8) 0.0338(7) 0.0225(6) 0.0017(5) 0.0041(5) -0.0141(6)

loop_
_atom_type_symbol
_atom_type_description
_atom_type_scat_dispersion_real
_atom_type_scat_dispersion_imag
_atom_type_scat_source
C C 0.0033 0.0016 'International Tables Vol C Tables 4.2.6.8 and 6.1.1.4'
H H 0.0000 0.0000 'International Tables Vol C Tables 4.2.6.8 and 6.1.1.4'
N N 0.0061 0.0033 'International Tables Vol C Tables 4.2.6.8 and 6.1.1.4'
O O 0.0106 0.0060 'International Tables Vol C Tables 4.2.6.8 and 6.1.1.4'

loop_
_geom_angle_atom_site_label_1
_geom_angle_atom_site_label_2
_geom_angle_atom_site_label_3
_geom_angle
_geom_angle_site_symmetry_1
_geom_angle_site_symmetry_3
_geom_angle_publ_flag
C9 O10 C11 116.59(8) . . ?
C4 O14 C15 116.82(9) . . ?
C19 N7 C8 119.86(9) . . ?
C19 N7 C1 120.77(9) . . ?
C1 N7 C8 117.78(8) . . ?
C17 N16 C21 114.81(10) . . ?
N7 C19 C18 121.88(9) . . ?
N7 C19 C20 122.05(10) . . ?
C20 C19 C18 116.06(10) . . ?
O14 C4 C5 124.49(10) . . ?
O14 C4 C3 115.67(10) . . ?
C5 C4 C3 119.84(10) . . ?
O10 C9 C8 109.97(9) . . ?
O13 C9 O10 125.28(10) . . ?
O13 C9 C8 124.73(9) . . ?
N7 C8 C9 112.35(8) . . ?
N7 C8 H8A 109.1 . . ?
N7 C8 H8B 109.1 . . ?
C9 C8 H8A 109.1 . . ?
C9 C8 H8B 109.1 . . ?
H8A C8 H8B 107.9 . . ?
C19 C18 H18 120.3 . . ?
C17 C18 C19 119.30(10) . . ?
C17 C18 H18 120.3 . . ?
C19 C20 H20 120.3 . . ?
C21 C20 C19 119.37(10) . . ?
C21 C20 H20 120.3 . . ?
C6 C1 N7 121.46(9) . . ?
C6 C1 C2 119.38(10) . . ?
C2 C1 N7 119.16(9) . . ?
C1 C6 H6 119.6 . . ?
C1 C6 C5 120.72(10) . . ?
C5 C6 H6 119.6 . . ?
C4 C5 C6 119.54(10) . . ?
C4 C5 H5 120.2 . . ?
C6 C5 H5 120.2 . . ?
N16 C17 C18 125.22(11) . . ?
N16 C17 H17 117.4 . . ?
C18 C17 H17 117.4 . . ?
C4 C3 H3 120.0 . . ?
C2 C3 C4 120.07(10) . . ?
C2 C3 H3 120.0 . . ?
O14 C15 H15A 109.5 . . ?
O14 C15 H15B 109.5 . . ?
O14 C15 H15C 109.5 . . ?
H15A C15 H15B 109.5 . . ?
H15A C15 H15C 109.5 . . ?
H15B C15 H15C 109.5 . . ?
O10 C11 H11A 110.2 . . ?
O10 C11 H11B 110.2 . . ?
O10 C11 C12 107.41(9) . . ?
H11A C11 H11B 108.5 . . ?
C12 C11 H11A 110.2 . . ?
C12 C11 H11B 110.2 . . ?
C1 C2 H2 119.8 . . ?
C3 C2 C1 120.44(10) . . ?
C3 C2 H2 119.8 . . ?
N16 C21 C20 125.23(11) . . ?
N16 C21 H21 117.4 . . ?
C20 C21 H21 117.4 . . ?
C11 C12 H12A 109.5 . . ?
C11 C12 H12B 109.5 . . ?
C11 C12 H12C 109.5 . . ?
H12A C12 H12B 109.5 . . ?
H12A C12 H12C 109.5 . . ?
H12B C12 H12C 109.5 . . ?

loop_
_geom_bond_atom_site_label_1
_geom_bond_atom_site_label_2
_geom_bond_distance
_geom_bond_site_symmetry_2
_geom_bond_publ_flag
O10 C9 1.3431(12) . ?
O10 C11 1.4586(13) . ?
O13 C9 1.2023(13) . ?
O14 C4 1.3687(13) . ?
O14 C15 1.4304(14) . ?
N7 C19 1.3769(13) . ?
N7 C8 1.4493(13) . ?
N7 C1 1.4380(13) . ?
N16 C17 1.3426(16) . ?
N16 C21 1.3428(16) . ?
C19 C18 1.4090(15) . ?
C19 C20 1.4074(15) . ?
C4 C5 1.3881(16) . ?
C4 C3 1.3928(16) . ?
C9 C8 1.5202(15) . ?
C8 H8A 0.9900 . ?
C8 H8B 0.9900 . ?
C18 H18 0.9500 . ?
C18 C17 1.3827(15) . ?
C20 H20 0.9500 . ?
C20 C21 1.3817(15) . ?
C1 C6 1.3827(15) . ?
C1 C2 1.3892(15) . ?
C6 H6 0.9500 . ?
C6 C5 1.3957(15) . ?
C5 H5 0.9500 . ?
C17 H17 0.9500 . ?
C3 H3 0.9500 . ?
C3 C2 1.3847(16) . ?
C15 H15A 0.9800 . ?
C15 H15B 0.9800 . ?
C15 H15C 0.9800 . ?
C11 H11A 0.9900 . ?
C11 H11B 0.9900 . ?
C11 C12 1.5075(17) . ?
C2 H2 0.9500 . ?
C21 H21 0.9500 . ?
C12 H12A 0.9800 . ?
C12 H12B 0.9800 . ?
C12 H12C 0.9800 . ?

loop_
_geom_torsion_atom_site_label_1
_geom_torsion_atom_site_label_2
_geom_torsion_atom_site_label_3
_geom_torsion_atom_site_label_4
_geom_torsion
_geom_torsion_site_symmetry_1
_geom_torsion_site_symmetry_2
_geom_torsion_site_symmetry_3
_geom_torsion_site_symmetry_4
_geom_torsion_publ_flag
O10 C9 C8 N7 163.23(8) . . . . ?
O13 C9 C8 N7 -15.75(14) . . . . ?
O14 C4 C5 C6 179.59(10) . . . . ?
O14 C4 C3 C2 -179.39(10) . . . . ?
N7 C19 C18 C17 179.74(10) . . . . ?
N7 C19 C20 C21 -179.13(10) . . . . ?
N7 C1 C6 C5 -179.89(10) . . . . ?
N7 C1 C2 C3 -179.91(10) . . . . ?
C19 N7 C8 C9 -66.02(12) . . . . ?
C19 N7 C1 C6 85.05(13) . . . . ?
C19 N7 C1 C2 -95.40(12) . . . . ?
C19 C18 C17 N16 -0.58(18) . . . . ?
C19 C20 C21 N16 -0.76(18) . . . . ?
C4 C3 C2 C1 -0.19(18) . . . . ?
C9 O10 C11 C12 154.38(10) . . . . ?
C8 N7 C19 C18 167.57(9) . . . . ?
C8 N7 C19 C20 -13.28(15) . . . . ?
C8 N7 C1 C6 -80.57(13) . . . . ?
C8 N7 C1 C2 98.98(12) . . . . ?
C18 C19 C20 C21 0.07(15) . . . . ?
C20 C19 C18 C17 0.54(15) . . . . ?
C1 N7 C19 C18 2.25(15) . . . . ?
C1 N7 C19 C20 -178.61(9) . . . . ?
C1 N7 C8 C9 99.74(10) . . . . ?
C1 C6 C5 C4 -0.22(17) . . . . ?
C6 C1 C2 C3 -0.36(17) . . . . ?
C5 C4 C3 C2 0.54(18) . . . . ?
C17 N16 C21 C20 0.74(18) . . . . ?
C3 C4 C5 C6 -0.33(17) . . . . ?
C15 O14 C4 C5 -8.16(16) . . . . ?
C15 O14 C4 C3 171.76(10) . . . . ?
C11 O10 C9 O13 -7.28(14) . . . . ?
C11 O10 C9 C8 173.76(8) . . . . ?
C2 C1 C6 C5 0.57(17) . . . . ?
C21 N16 C17 C18 -0.06(17) . . . . ?
